data_1005007
loop_
_publ_author_name
'Badding, M E'
'Li, J'
'DiSalvo, F J'
'Zhou, W'
'Edwards, P P'

_publ_section_title
;
Characterization of TaFe~1.25~Te~3~, a new layered telluride with an
unusual metal network structure
;
_journal_coden_ASTM JSSCBI
_journal_name_full 'Journal of Solid State Chemistry'
_journal_page_first 313
_journal_page_last 324
_journal_paper_doi 10.1016/0022-4596(92)90106-6
_journal_volume 100
_journal_year 1992
_chemical_formula_structural 'Ta Fe1.25 Te3'
_chemical_formula_sum 'Fe1.25 Ta Te3'
_chemical_name_systematic 'Tantalum iron telluride (1/1.3/3)'
_space_group_IT_number 11
_symmetry_cell_setting monoclinic
_symmetry_Int_Tables_number 11
_symmetry_space_group_name_Hall '-P 2yb'
_symmetry_space_group_name_H-M 'P 1 21/m 1'
_cell_angle_alpha 90
_cell_angle_beta 109.17(1)
_cell_angle_gamma 90
_cell_formula_units_Z 2
_cell_length_a 7.436(1)
_cell_length_b 3.638(1)
_cell_length_c 10.008(1)
_cell_volume 255.7
_refine_ls_R_factor_all 0.021
_cod_database_code 1005007

loop_
_symmetry_equiv_pos_as_xyz
x,y,z
-x,1/2+y,-z
-x,-y,-z
x,1/2-y,z

loop_
_atom_site_label
_atom_site_type_symbol
_atom_site_symmetry_multiplicity
_atom_site_Wyckoff_symbol
_atom_site_fract_x
_atom_site_fract_y
_atom_site_fract_z
_atom_site_occupancy
_atom_site_attached_hydrogens
_atom_site_calc_flag
Ta1 Ta0 2 e 0.8340(1) 0.25 0.3007(1) 1. 0 d
Fe1 Fe0 2 e 0.6147(2) 0.75 0.0890(1) 1. 0 d
Fe2 Fe0 2 e 0.7686(11) 0.25 -0.0047(7) 0.25 0 d
Te1 Te0 2 e 0.4392(1) 0.25 0.1860(1) 1. 0 d
Te2 Te0 2 e 0.9835(1) 0.75 0.1589(1) 1. 0 d
Te3 Te0 2 e 0.2179(1) 0.25 0.4970(1) 1. 0 d

loop_
_atom_type_symbol
_atom_type_oxidation_number
Ta0 0.000
Fe0 0.000
Te0 0.000
